data_2004087
loop_
_publ_author_name
'Ramnathan, A.'
'Sivakumar, K.'
'Subramanian, K.'
'Janarthanan, N.'
'Ramadas, K.'
'Fun, H.-K.'

_publ_section_title
;
 Symmetrically Substituted Thiourea Derivatives
;
_journal_issue 11
_journal_name_full 'Acta Crystallographica Section C'
_journal_page_first 2446
_journal_page_last 2450
_journal_paper_doi 10.1107/S010827019500607X
_journal_volume 51
_journal_year 1995
_chemical_formula_sum 'C13 H12 N2 S'
_chemical_formula_weight 228.31
_chemical_name_systematic
;
1,3-diphenyl thiourea
;
_space_group_IT_number 62
_symmetry_cell_setting orthorhombic
_symmetry_space_group_name_Hall '-P 2ac 2n'
_symmetry_space_group_name_H-M 'P n m a'
_audit_creation_method SHELXL
_cell_angle_alpha 90.00
_cell_angle_beta 90.00
_cell_angle_gamma 90.00
_cell_formula_units_Z 4
_cell_length_a 7.951(2)
_cell_length_b 25.576(9)
_cell_length_c 5.689(2)
_cell_measurement_reflns_used 25
_cell_measurement_temperature 293(2)
_cell_measurement_theta_max 24
_cell_measurement_theta_min 8
_cell_volume 1156.9(6)
_computing_cell_refinement XSCANS
_computing_data_collection 'XSCANS (Siemens, 1994)'
_computing_data_reduction XSCANS
_computing_molecular_graphics 'SHELXTL/PC (Sheldrick, 1990b)'
_computing_publication_material SHELXL93
_computing_structure_refinement 'SHELXL93 (Sheldrick, 1993)'
_computing_structure_solution 'SHELXS86 (Sheldrick, 1990a)'
_diffrn_ambient_temperature 293(2)
_diffrn_measurement_device 'Siemens P4'
_diffrn_measurement_method \q/2\q
_diffrn_radiation_monochromator graphite
_diffrn_radiation_source 'fine-focus sealed tube'
_diffrn_radiation_type MoK\a
_diffrn_radiation_wavelength 0.71073
_diffrn_reflns_av_R_equivalents 0.1352
_diffrn_reflns_av_sigmaI/netI 0.0932
_diffrn_reflns_limit_h_max 10
_diffrn_reflns_limit_h_min -1
_diffrn_reflns_limit_k_max 33
_diffrn_reflns_limit_k_min -1
_diffrn_reflns_limit_l_max 7
_diffrn_reflns_limit_l_min -1
_diffrn_reflns_number 1902
_diffrn_reflns_theta_max 27.50
_diffrn_reflns_theta_min 1.59
_diffrn_standards_decay_% <5
_diffrn_standards_interval_count 100
_diffrn_standards_number 3
_exptl_absorpt_coefficient_mu 0.252
_exptl_absorpt_correction_type none
_exptl_crystal_colour colourless
_exptl_crystal_density_diffrn 1.311
_exptl_crystal_description 'thin flakes'
_exptl_crystal_F_000 480
_exptl_crystal_size_max 0.52
_exptl_crystal_size_mid 0.44
_exptl_crystal_size_min 0.10
_refine_diff_density_max 0.311
_refine_diff_density_min -0.331
_refine_ls_extinction_method none
_refine_ls_goodness_of_fit_all 0.933
_refine_ls_goodness_of_fit_obs 1.108
_refine_ls_hydrogen_treatment refall
_refine_ls_matrix_type full
_refine_ls_number_parameters 100
_refine_ls_number_reflns 1351
_refine_ls_number_restraints 0
_refine_ls_restrained_S_all 0.940
_refine_ls_restrained_S_obs 1.108
_refine_ls_R_factor_all 0.1221
_refine_ls_R_factor_obs 0.0676
_refine_ls_shift/esd_max 0.000
_refine_ls_shift/esd_mean 0.000
_refine_ls_structure_factor_coef Fsqd
_refine_ls_weighting_scheme
;
calc w = 1/[\s^2^(F~o~^2^) + (0.1226P)^2^]
where P = (F~o~^2^ + 2F~c~^2^)/3
;
_refine_ls_wR_factor_all 0.2088
_refine_ls_wR_factor_obs 0.1775
_reflns_number_observed 737
_reflns_number_total 1352
_reflns_observed_criterion >2sigma(I)
_cod_data_source_file as1179.cif
_cod_data_source_block DPTU
_cod_depositor_comments
;
The following automatic conversions were performed:
'_symmetry_cell_setting' value 'Orthorhombic' changed to 'orthorhombic'
according to '/home/saulius/struct/CIF-dictionaries/cif_core.dic'
dictionary named 'cif_core.dic' version 2.4.1 from 2010-06-29.

Automatic conversion script
Id: cif_fix_enum 1527 2010-12-29 10:47:43Z saulius 

The following automatic conversions were performed:

'_symmetry_cell_setting' value 'Orthorhombic' changed to
'orthorhombic' according to
/home/saulius/struct/CIF-dictionaries/cif_core.dic dictionary named
'cif_core.dic' version 2.4.1 from
2010-06-29.

'_exptl_absorpt_correction_type' value 'None' changed to
'none' according to
/home/saulius/struct/CIF-dictionaries/cif_core.dic dictionary named
'cif_core.dic' version 2.4.1 from 2010-06-29.

'_geom_bond_publ_flag'
value 'Yes' changed to 'yes' according to
/home/saulius/struct/CIF-dictionaries/cif_core.dic dictionary named
'cif_core.dic' version 2.4.1 from 2010-06-29 (3
times).

'_geom_bond_publ_flag' value 'No' changed to 'no' according
to /home/saulius/struct/CIF-dictionaries/cif_core.dic dictionary
named 'cif_core.dic' version 2.4.1 from
2010-06-29.

'_geom_angle_publ_flag' value 'Yes' changed to 'yes'
according to /home/saulius/struct/CIF-dictionaries/cif_core.dic
dictionary named 'cif_core.dic' version 2.4.1 from 2010-06-29 (6
times).

Automatic conversion script
Id: cif_fix_values 1715 2011-07-08 13:25:40Z adriana 
;
_cod_original_sg_symbol_Hall ' -P 2ac 2n'
_cod_database_code 2004087

loop_
_symmetry_equiv_pos_as_xyz
'x, y, z'
'-x+1/2, -y, z+1/2'
'-x, y+1/2, -z'
'x+1/2, -y+1/2, -z+1/2'
'-x, -y, -z'
'x-1/2, y, -z-1/2'
'x, -y-1/2, z'
'-x-1/2, y-1/2, z-1/2'

loop_
_atom_site_aniso_label
_atom_site_aniso_U_11
_atom_site_aniso_U_22
_atom_site_aniso_U_33
_atom_site_aniso_U_12
_atom_site_aniso_U_13
_atom_site_aniso_U_23
S 0.0360(7) 0.0555(8) 0.0430(8) 0.000 -0.0124(7) 0.000
C1 0.025(2) 0.051(3) 0.028(2) 0.000 0.001(2) 0.000
N1 0.043(2) 0.050(2) 0.047(2) 0.003(2) -0.019(2) 0.000(2)
C2 0.030(2) 0.046(2) 0.042(2) 0.0037(15) -0.013(2) 0.006(2)
C3 0.047(2) 0.062(2) 0.039(2) -0.003(2) -0.001(2) 0.008(2)
C4 0.053(3) 0.065(3) 0.049(2) 0.003(2) -0.005(2) -0.003(2)
C5 0.051(3) 0.044(2) 0.071(3) -0.003(2) -0.010(3) -0.002(2)
C6 0.041(2) 0.060(2) 0.071(3) -0.005(2) 0.006(2) 0.013(2)
C7 0.038(2) 0.063(2) 0.044(2) 0.005(2) 0.002(2) 0.000(2)

loop_
_atom_site_label
_atom_site_occupancy
_atom_site_fract_x
_atom_site_fract_y
_atom_site_fract_z
_atom_site_U_iso_or_equiv
_atom_site_thermal_displace_type
_atom_site_calc_flag
_atom_site_refinement_flags
_atom_site_type_symbol
S 1 0.4141(2) 0.2500 0.6124(2) 0.0448(5) Uani d S S
C1 1 0.2557(6) 0.2500 0.4168(8) 0.0347(11) Uani d S C
N1 1 0.1881(4) 0.29421(12) 0.3286(6) 0.0466(8) Uani d . N
C2 1 0.2357(4) 0.34551(13) 0.3963(7) 0.0391(8) Uani d . C
C3 1 0.1842(5) 0.3660(2) 0.6105(7) 0.0496(10) Uani d . C
C4 1 0.2228(6) 0.4168(2) 0.6653(8) 0.0557(11) Uani d . C
C5 1 0.3169(6) 0.4471(2) 0.5129(9) 0.0554(12) Uani d . C
C6 1 0.3665(5) 0.4269(2) 0.3001(9) 0.0573(12) Uani d . C
C7 1 0.3252(5) 0.3762(2) 0.2402(8) 0.0483(10) Uani d . C
H1N 1 0.1172(58) 0.2934(16) 0.1798(81) 0.064(12) Uiso d . H
H3 1 0.1081(56) 0.3429(16) 0.7149(85) 0.064(13) Uiso d . H
H4 1 0.1838(69) 0.4353(18) 0.8204(98) 0.090(17) Uiso d . H
H5 1 0.3321(53) 0.4758(14) 0.5394(74) 0.046(12) Uiso d . H
H6 1 0.4249(55) 0.4498(17) 0.1932(81) 0.060(12) Uiso d . H
H7 1 0.3551(47) 0.3632(13) 0.0941(69) 0.036(9) Uiso d . H

loop_
_atom_type_symbol
_atom_type_description
_atom_type_scat_dispersion_real
_atom_type_scat_dispersion_imag
_atom_type_scat_source
C C 0.0033 0.0016 'International Tables Vol C Tables 4.2.6.8 and 6.1.1.4'
H H 0.0000 0.0000 'International Tables Vol C Tables 4.2.6.8 and 6.1.1.4'
N N 0.0061 0.0033 'International Tables Vol C Tables 4.2.6.8 and 6.1.1.4'
S S 0.1246 0.1234 'International Tables Vol C Tables 4.2.6.8 and 6.1.1.4'

loop_
_geom_angle_atom_site_label_1
_geom_angle_atom_site_label_2
_geom_angle_atom_site_label_3
_geom_angle_site_symmetry_1
_geom_angle
_geom_angle_publ_flag
N1 C1 N1 7_565 113.9(4) yes
N1 C1 S 7_565 123.0(2) yes
N1 C1 S . 123.0(2) yes
C1 N1 C2 . 124.6(3) yes
C7 C2 C3 . 120.0(4) no
C7 C2 N1 . 119.2(4) yes
C3 C2 N1 . 120.6(4) yes
C4 C3 C2 . 119.5(4) no
C3 C4 C5 . 120.6(4) no
C6 C5 C4 . 119.8(4) no
C5 C6 C7 . 120.2(4) no
C6 C7 C2 . 119.8(4) no

loop_
_geom_bond_atom_site_label_1
_geom_bond_atom_site_label_2
_geom_bond_site_symmetry_2
_geom_bond_distance
_geom_bond_publ_flag
S C1 . 1.681(5) yes
C1 N1 7_565 1.349(4) no
C1 N1 . 1.349(4) yes
N1 C2 . 1.419(5) yes
C2 C7 . 1.383(5) no
C2 C3 . 1.388(6) no
C3 C4 . 1.371(6) no
C4 C5 . 1.383(7) no
C5 C6 . 1.374(7) no
C6 C7 . 1.379(6) no
